data_2243896
loop_
_publ_author_name
'Whited, Matthew T.'
'Ball, Margaret A.'
'Block, Alison'
'Brewster, Benjamin A.'
'Ferrer, LouLou'
'Jin-Lee, Helen J.'
'King, Colby J.'
'North, Jamie D.'
'Shelton, Inger L.'
'Wilson, David G.'

_publ_section_title
;
 Crystal structures of phosphine-supported
 (\h^5^-cyclopentadienyl)molybdenum(II) propionyl complexes
;
_journal_coeditor_code JQ2008
_journal_issue 9
_journal_name_full 'Acta Crystallographica Section E'
_journal_page_first
;
;
_journal_paper_doi 10.1107/S2056989021008008
_journal_volume 77
_journal_year 2021
_chemical_formula_iupac '[Mo (C5 H5) (C3 H5 O) (C18 H12 F3 P) (C O)2]'
_chemical_formula_moiety 'C28 H22 F3 Mo O3 P'
_chemical_formula_sum 'C28 H22 F3 Mo O3 P'
_chemical_formula_weight 590.36
_chemical_name_common CpMo(CO)2(P(4-FPh)3(COEt)
_chemical_name_systematic
Dicarbonyl(\h^5^-cyclopentadienyl)propionyl[tris(4-fluorophenyl)phosphane-\k<i>P</i>]molybdenum(II)
_space_group_crystal_system monoclinic
_space_group_IT_number 14
_space_group_name_Hall '-P 2ybc'
_space_group_name_H-M_alt 'P 1 21/c 1'
_atom_sites_solution_hydrogens geom
_atom_sites_solution_primary dual
_atom_sites_solution_secondary difmap
_cell_angle_alpha 90
_cell_angle_beta 97.256(2)
_cell_angle_gamma 90
_cell_formula_units_Z 8
_cell_length_a 11.7991(4)
_cell_length_b 18.6907(8)
_cell_length_c 22.4744(8)
_cell_measurement_reflns_used 9718
_cell_measurement_temperature 170.(2)
_cell_measurement_theta_max 30.5150
_cell_measurement_theta_min 2.3352
_cell_volume 4916.7(3)
_computing_cell_refinement
;
SAINT (Bruker, 2019)
;
_computing_data_collection
;
<i>BIS</i> (Bruker, 2019)
;
_computing_data_reduction
;
SAINT (Bruker, 2019)
;
_computing_molecular_graphics
;
Mercury (Macrae <i>et al.</i>,  2020)
;
_computing_publication_material
;
publCIF (Westrip, 2010)
;
_computing_structure_refinement
;
<i>SHELXL2018/3</i> (Sheldrick, 2015b)
;
_computing_structure_solution
;
<i>SHELXT2018/2</i> (Sheldrick, 2015a)
;
_diffrn_ambient_temperature 170.(2)
_diffrn_detector_area_resol_mean 7.3910
_diffrn_measured_fraction_theta_full 0.999
_diffrn_measured_fraction_theta_max 0.999
_diffrn_measurement_device 'Fixed--\c Diffractometer'
_diffrn_measurement_device_type 'Bruker D8 QUEST ECO'
_diffrn_measurement_method '\f and \w scans'
_diffrn_radiation_monochromator 'Curved Graphite'
_diffrn_radiation_type 'Mo K\a'
_diffrn_radiation_wavelength 0.71073
_diffrn_reflns_av_R_equivalents 0.0418
_diffrn_reflns_av_unetI/netI 0.0270
_diffrn_reflns_limit_h_max 14
_diffrn_reflns_limit_h_min -14
_diffrn_reflns_limit_k_max 23
_diffrn_reflns_limit_k_min -23
_diffrn_reflns_limit_l_max 27
_diffrn_reflns_limit_l_min -28
_diffrn_reflns_number 73758
_diffrn_reflns_theta_full 25.24
_diffrn_reflns_theta_max 26.37
_diffrn_reflns_theta_min 2.33
_diffrn_source 'sealed tube'
_diffrn_source_current 20.0
_diffrn_source_power 1.00
_diffrn_source_voltage 50
_exptl_absorpt_coefficient_mu 0.650
_exptl_absorpt_correction_T_max 0.97
_exptl_absorpt_correction_T_min 0.86
_exptl_absorpt_correction_type multi-scan
_exptl_absorpt_process_details
;
(Krause <i>et al.</i>, 2015)
;
_exptl_crystal_colour yellow
_exptl_crystal_density_diffrn 1.595
_exptl_crystal_density_method 'not measured'
_exptl_crystal_description prism
_exptl_crystal_F_000 2384
_exptl_crystal_size_max 0.050
_exptl_crystal_size_mid 0.050
_exptl_crystal_size_min 0.050
_refine_diff_density_max 0.373
_refine_diff_density_min -0.393
_refine_ls_extinction_method none
_refine_ls_goodness_of_fit_ref 1.068
_refine_ls_hydrogen_treatment constr
_refine_ls_matrix_type full
_refine_ls_number_parameters 651
_refine_ls_number_reflns 10047
_refine_ls_number_restraints 0
_refine_ls_restrained_S_all 1.068
_refine_ls_R_factor_all 0.0386
_refine_ls_R_factor_gt 0.0292
_refine_ls_shift/su_max 0.002
_refine_ls_shift/su_mean 0.000
_refine_ls_structure_factor_coef Fsqd
_refine_ls_weighting_details 'w=1/[\s^2^(Fo^2^)+(0.0211P)^2^+4.4865P] where P=(Fo^2^+2Fc^2^)/3'
_refine_ls_weighting_scheme calc
_refine_ls_wR_factor_gt 0.0605
_refine_ls_wR_factor_ref 0.0633
_reflns_number_gt 8547
_reflns_number_total 10047
_reflns_threshold_expression 'I > 2\s(I)'
_cod_data_source_file jq2008sup1.cif
_cod_data_source_block 2
_cod_database_code 2243896

loop_
_space_group_symop_operation_xyz
'x, y, z'
'-x, y+1/2, -z+1/2'
'-x, -y, -z'
'x, -y-1/2, z-1/2'

loop_
_atom_site_type_symbol
_atom_site_label
_atom_site_fract_x
_atom_site_fract_y
_atom_site_fract_z
_atom_site_U_iso_or_equiv
_atom_site_adp_type
_atom_site_calc_flag
_atom_site_occupancy
_atom_site_disorder_assembly
_atom_site_disorder_group
Mo Mo1 0.68359(2) 0.16744(2) 0.31097(2) 0.01937(5) Uani d 1 . .
P P1 0.50728(5) 0.18602(3) 0.35791(3) 0.01993(12) Uani d 1 . .
F F1 0.54908(16) 0.08511(12) 0.61078(7) 0.0637(6) Uani d 1 . .
F F2 0.08121(14) 0.03649(10) 0.25717(8) 0.0533(5) Uani d 1 . .
F F3 0.36509(14) 0.49064(7) 0.35239(8) 0.0441(4) Uani d 1 . .
O O1 0.51071(16) 0.18266(10) 0.19490(8) 0.0399(5) Uani d 1 . .
O O2 0.74633(16) 0.31199(10) 0.37628(8) 0.0361(4) Uani d 1 . .
O O3 0.88132(15) 0.22239(10) 0.24695(8) 0.0333(4) Uani d 1 . .
C C1 0.5734(2) 0.18193(12) 0.23876(11) 0.0256(5) Uani d 1 . .
C C2 0.71837(19) 0.25955(13) 0.35133(10) 0.0243(5) Uani d 1 . .
C C3 0.7827(2) 0.23663(13) 0.25283(10) 0.0248(5) Uani d 1 . .
C C4 0.7294(2) 0.30324(14) 0.22084(12) 0.0346(6) Uani d 1 . .
H H4A 0.66605 0.28786 0.190403 0.041 Uiso calc 1 . .
H H4B 0.696117 0.333204 0.250547 0.041 Uiso calc 1 . .
C C5 0.8111(3) 0.34882(15) 0.19021(13) 0.0409(7) Uani d 1 . .
H H5A 0.84251 0.32037 0.159538 0.061 Uiso calc 1 . .
H H5B 0.873425 0.365392 0.219977 0.061 Uiso calc 1 . .
H H5C 0.77008 0.3902 0.171316 0.061 Uiso calc 1 . .
C C6 0.6987(3) 0.04365(14) 0.29401(13) 0.0414(7) Uani d 1 . .
H H6 0.647429 0.014715 0.264404 0.05 Uiso calc 1 . .
C C7 0.6872(2) 0.05233(13) 0.35502(13) 0.0345(6) Uani d 1 . .
H H7 0.625273 0.031156 0.376022 0.041 Uiso calc 1 . .
C C8 0.7818(2) 0.09086(14) 0.38260(12) 0.0345(6) Uani d 1 . .
H H8 0.799791 0.100797 0.426502 0.041 Uiso calc 1 . .
C C9 0.8523(2) 0.10673(15) 0.33829(12) 0.0368(6) Uani d 1 . .
H H9 0.930101 0.128742 0.345501 0.044 Uiso calc 1 . .
C C10 0.8008(3) 0.07731(15) 0.28325(13) 0.0421(7) Uani d 1 . .
H H10 0.835835 0.075189 0.245032 0.05 Uiso calc 1 . .
C C11 0.5180(2) 0.15457(12) 0.43586(10) 0.0236(5) Uani d 1 . .
C C12 0.6089(2) 0.17724(15) 0.47718(12) 0.0350(6) Uani d 1 . .
H H12 0.664562 0.208646 0.464597 0.042 Uiso calc 1 . .
C C13 0.6194(2) 0.15470(18) 0.53629(12) 0.0435(7) Uani d 1 . .
H H13 0.680534 0.171027 0.564616 0.052 Uiso calc 1 . .
C C14 0.5390(2) 0.10810(17) 0.55288(12) 0.0408(7) Uani d 1 . .
C C15 0.4497(2) 0.08329(14) 0.51394(12) 0.0354(6) Uani d 1 . .
H H15 0.395996 0.050678 0.526812 0.043 Uiso calc 1 . .
C C16 0.4392(2) 0.10706(13) 0.45480(11) 0.0278(5) Uani d 1 . .
H H16 0.377406 0.090595 0.426987 0.033 Uiso calc 1 . .
C C17 0.3749(2) 0.14313(12) 0.32379(10) 0.0238(5) Uani d 1 . .
C C18 0.3798(2) 0.07402(13) 0.30120(11) 0.0312(6) Uani d 1 . .
H H18 0.451868 0.051639 0.300493 0.037 Uiso calc 1 . .
C C19 0.2808(2) 0.03741(15) 0.27971(12) 0.0363(6) Uani d 1 . .
H H19 0.284022 -0.010424 0.265731 0.044 Uiso calc 1 . .
C C20 0.1781(2) 0.07191(16) 0.27914(12) 0.0360(6) Uani d 1 . .
C C21 0.1688(2) 0.14034(15) 0.29969(11) 0.0321(6) Uani d 1 . .
H H21 0.096469 0.163162 0.297831 0.039 Uiso calc 1 . .
C C22 0.2682(2) 0.17545(13) 0.32338(11) 0.0275(5) Uani d 1 . .
H H22 0.263447 0.222164 0.33953 0.033 Uiso calc 1 . .
C C23 0.46301(18) 0.27942(12) 0.36021(10) 0.0212(5) Uani d 1 . .
C C24 0.4234(2) 0.31163(12) 0.30539(11) 0.0270(5) Uani d 1 . .
H H24 0.421085 0.284722 0.269401 0.032 Uiso calc 1 . .
C C25 0.3877(2) 0.38197(13) 0.30282(12) 0.0318(6) Uani d 1 . .
H H25 0.358032 0.403262 0.265723 0.038 Uiso calc 1 . .
C C26 0.3961(2) 0.42019(12) 0.35498(13) 0.0308(6) Uani d 1 . .
C C27 0.4348(2) 0.39122(13) 0.40983(12) 0.0306(6) Uani d 1 . .
H H27 0.439161 0.419233 0.445318 0.037 Uiso calc 1 . .
C C28 0.4673(2) 0.31977(13) 0.41208(11) 0.0255(5) Uani d 1 . .
H H28 0.492908 0.298322 0.449712 0.031 Uiso calc 1 . .
Mo Mo2 0.13778(2) 0.20503(2) 0.57103(2) 0.01918(5) Uani d 1 . .
P P2 0.07626(5) 0.32692(3) 0.53987(3) 0.01888(12) Uani d 1 . .
F F4 -0.41095(12) 0.38483(9) 0.56536(7) 0.0443(4) Uani d 1 . .
F F5 0.36489(13) 0.55112(8) 0.67019(7) 0.0405(4) Uani d 1 . .
F F6 0.08738(15) 0.40659(9) 0.28469(7) 0.0483(4) Uani d 1 . .
O O4 -0.11576(15) 0.17823(10) 0.51826(9) 0.0389(4) Uani d 1 . .
O O5 0.28370(16) 0.23246(10) 0.46697(9) 0.0408(5) Uani d 1 . .
O O6 0.1843(2) 0.04766(10) 0.54648(9) 0.0584(6) Uani d 1 . .
C C29 -0.0209(2) 0.18824(12) 0.53604(11) 0.0250(5) Uani d 1 . .
C C30 0.2268(2) 0.22200(12) 0.50419(11) 0.0261(5) Uani d 1 . .
C C31 0.1403(2) 0.09868(12) 0.52100(11) 0.0265(5) Uani d 1 . .
C C32 0.0920(3) 0.08959(15) 0.45594(12) 0.0392(7) Uani d 1 . .
H H32A 0.008542 0.097943 0.452191 0.047 Uiso calc 1 . .
H H32B 0.125178 0.127064 0.43224 0.047 Uiso calc 1 . .
C C33 0.1125(3) 0.01792(15) 0.42855(13) 0.0441(7) Uani d 1 . .
H H33A 0.073311 0.016208 0.387439 0.066 Uiso calc 1 . .
H H33B 0.082777 -0.02003 0.452393 0.066 Uiso calc 1 . .
H H33C 0.194657 0.010948 0.428005 0.066 Uiso calc 1 . .
C C34 0.2910(2) 0.21959(17) 0.64802(12) 0.0412(7) Uani d 1 . .
H H34 0.365723 0.243055 0.64373 0.049 Uiso calc 1 . .
C C35 0.1968(3) 0.25274(16) 0.66799(11) 0.0433(7) Uani d 1 . .
H H35 0.192359 0.30424 0.679536 0.052 Uiso calc 1 . .
C C36 0.1135(3) 0.20086(17) 0.67425(11) 0.0408(7) Uani d 1 . .
H H36 0.040367 0.208562 0.691483 0.049 Uiso calc 1 . .
C C37 0.1563(2) 0.13425(15) 0.65645(11) 0.0373(6) Uani d 1 . .
H H37 0.120101 0.086396 0.660455 0.045 Uiso calc 1 . .
C C38 0.2670(2) 0.14677(15) 0.64067(11) 0.0358(6) Uani d 1 . .
H H38 0.322423 0.109088 0.631453 0.043 Uiso calc 1 . .
C C39 -0.07161(19) 0.35126(12) 0.54894(10) 0.0202(5) Uani d 1 . .
C C40 -0.1144(2) 0.33622(13) 0.60274(11) 0.0293(5) Uani d 1 . .
H H40 -0.064987 0.31691 0.63546 0.035 Uiso calc 1 . .
C C41 -0.2281(2) 0.34908(14) 0.60907(11) 0.0314(6) Uani d 1 . .
H H41 -0.256614 0.339932 0.646011 0.038 Uiso calc 1 . .
C C42 -0.2982(2) 0.37531(13) 0.56070(12) 0.0290(5) Uani d 1 . .
C C43 -0.2598(2) 0.39207(14) 0.50748(11) 0.0314(6) Uani d 1 . .
H H43 -0.309978 0.411534 0.475153 0.038 Uiso calc 1 . .
C C44 -0.1453(2) 0.37987(13) 0.50190(11) 0.0264(5) Uani d 1 . .
H H44 -0.11709 0.391315 0.465296 0.032 Uiso calc 1 . .
C C45 0.16211(19) 0.39779(12) 0.57976(10) 0.0221(5) Uani d 1 . .
C C46 0.1136(2) 0.45612(12) 0.60505(10) 0.0243(5) Uani d 1 . .
H H46 0.032784 0.460151 0.601914 0.029 Uiso calc 1 . .
C C47 0.1819(2) 0.50884(13) 0.63496(11) 0.0279(5) Uani d 1 . .
H H47 0.148881 0.548962 0.652204 0.034 Uiso calc 1 . .
C C48 0.2979(2) 0.50132(13) 0.63887(11) 0.0285(5) Uani d 1 . .
C C49 0.3500(2) 0.44497(13) 0.61377(11) 0.0298(6) Uani d 1 . .
H H49 0.430847 0.44186 0.616714 0.036 Uiso calc 1 . .
C C50 0.2813(2) 0.39324(13) 0.58426(11) 0.0274(5) Uani d 1 . .
H H50 0.315441 0.35379 0.566651 0.033 Uiso calc 1 . .
C C51 0.08310(18) 0.35142(12) 0.46138(10) 0.0204(5) Uani d 1 . .
C C52 0.1267(2) 0.41698(12) 0.44605(11) 0.0250(5) Uani d 1 . .
H H52 0.155534 0.449472 0.476796 0.03 Uiso calc 1 . .
C C53 0.1287(2) 0.43575(14) 0.38613(11) 0.0297(5) Uani d 1 . .
H H53 0.158918 0.480455 0.375637 0.036 Uiso calc 1 . .
C C54 0.0860(2) 0.38815(15) 0.34296(11) 0.0316(6) Uani d 1 . .
C C55 0.0410(2) 0.32290(14) 0.35584(11) 0.0322(6) Uani d 1 . .
H H55 0.011264 0.291174 0.324697 0.039 Uiso calc 1 . .
C C56 0.0404(2) 0.30477(13) 0.41563(11) 0.0269(5) Uani d 1 . .
H H56 0.010257 0.259799 0.425552 0.032 Uiso calc 1 . .

loop_
_atom_site_aniso_label
_atom_site_aniso_U_11
_atom_site_aniso_U_22
_atom_site_aniso_U_33
_atom_site_aniso_U_12
_atom_site_aniso_U_13
_atom_site_aniso_U_23
Mo1 0.02038(10) 0.01882(10) 0.01827(10) 0.00364(8) -0.00004(7) -0.00050(7)
P1 0.0203(3) 0.0190(3) 0.0200(3) 0.0007(2) 0.0005(2) 0.0010(2)
F1 0.0570(12) 0.1040(16) 0.0297(9) -0.0035(11) 0.0034(8) 0.0313(10)
F2 0.0360(9) 0.0682(12) 0.0554(11) -0.0274(9) 0.0049(8) -0.0178(9)
F3 0.0454(10) 0.0205(7) 0.0669(11) 0.0049(7) 0.0087(8) -0.0037(7)
O1 0.0374(11) 0.0506(12) 0.0284(10) 0.0065(9) -0.0093(8) -0.0035(9)
O2 0.0375(10) 0.0331(10) 0.0377(10) -0.0074(8) 0.0049(8) -0.0128(8)
O3 0.0276(9) 0.0392(10) 0.0341(10) 0.0025(8) 0.0079(8) 0.0000(8)
C1 0.0268(12) 0.0247(12) 0.0254(12) 0.0038(10) 0.0037(10) -0.0031(10)
C2 0.0199(11) 0.0290(13) 0.0243(12) -0.0001(10) 0.0042(9) 0.0002(10)
C3 0.0287(13) 0.0271(12) 0.0183(11) -0.0015(10) 0.0015(10) -0.0039(9)
C4 0.0399(15) 0.0330(14) 0.0316(14) 0.0057(12) 0.0075(12) 0.0039(11)
C5 0.0494(17) 0.0356(15) 0.0381(16) -0.0021(13) 0.0073(13) 0.0064(12)
C6 0.0561(19) 0.0191(12) 0.0470(17) 0.0114(12) -0.0009(14) -0.0039(12)
C7 0.0371(15) 0.0207(12) 0.0456(16) 0.0074(11) 0.0049(12) 0.0096(11)
C8 0.0336(14) 0.0354(14) 0.0326(14) 0.0134(12) -0.0024(11) 0.0123(12)
C9 0.0254(13) 0.0428(15) 0.0415(16) 0.0161(12) 0.0012(12) 0.0133(13)
C10 0.0544(18) 0.0326(14) 0.0414(16) 0.0265(14) 0.0146(14) 0.0023(12)
C11 0.0242(12) 0.0254(12) 0.0216(11) 0.0050(10) 0.0042(9) 0.0033(9)
C12 0.0266(13) 0.0496(16) 0.0284(13) -0.0042(12) 0.0019(11) 0.0058(12)
C13 0.0318(15) 0.071(2) 0.0255(14) -0.0025(14) -0.0042(11) 0.0077(14)
C14 0.0394(16) 0.0586(19) 0.0249(14) 0.0102(14) 0.0065(12) 0.0149(13)
C15 0.0370(15) 0.0355(14) 0.0356(15) 0.0022(12) 0.0118(12) 0.0130(12)
C16 0.0280(13) 0.0244(12) 0.0311(13) 0.0041(10) 0.0048(10) 0.0020(10)
C17 0.0244(12) 0.0249(12) 0.0215(12) -0.0048(10) 0.0007(9) 0.0028(9)
C18 0.0315(14) 0.0293(13) 0.0322(14) -0.0013(11) 0.0019(11) -0.0038(11)
C19 0.0417(16) 0.0345(14) 0.0324(14) -0.0108(12) 0.0038(12) -0.0077(12)
C20 0.0312(14) 0.0508(17) 0.0261(13) -0.0182(13) 0.0040(11) -0.0026(12)
C21 0.0244(13) 0.0432(15) 0.0292(14) -0.0054(11) 0.0052(10) 0.0013(12)
C22 0.0278(13) 0.0289(13) 0.0260(12) -0.0027(10) 0.0040(10) 0.0026(10)
C23 0.0159(10) 0.0212(11) 0.0263(12) -0.0006(9) 0.0014(9) 0.0002(9)
C24 0.0317(13) 0.0225(12) 0.0260(12) 0.0020(10) 0.0004(10) -0.0006(10)
C25 0.0342(14) 0.0243(12) 0.0355(14) 0.0018(11) -0.0012(11) 0.0053(11)
C26 0.0216(12) 0.0187(11) 0.0526(17) 0.0007(10) 0.0071(11) -0.0025(11)
C27 0.0273(13) 0.0311(13) 0.0345(14) -0.0038(11) 0.0084(11) -0.0106(11)
C28 0.0223(12) 0.0289(12) 0.0255(12) -0.0004(10) 0.0039(10) -0.0013(10)
Mo2 0.01832(10) 0.02103(10) 0.01787(10) 0.00077(8) 0.00110(7) 0.00333(8)
P2 0.0180(3) 0.0205(3) 0.0182(3) 0.0014(2) 0.0026(2) 0.0011(2)
F4 0.0207(7) 0.0672(11) 0.0468(10) 0.0075(7) 0.0113(7) -0.0050(8)
F5 0.0333(8) 0.0364(8) 0.0515(10) -0.0146(7) 0.0046(7) -0.0119(7)
F6 0.0641(11) 0.0604(11) 0.0221(8) 0.0108(9) 0.0129(8) 0.0110(7)
O4 0.0235(10) 0.0388(11) 0.0529(12) -0.0036(8) -0.0007(9) -0.0067(9)
O5 0.0381(11) 0.0421(11) 0.0470(12) 0.0118(9) 0.0244(9) 0.0136(9)
O6 0.0987(19) 0.0270(10) 0.0434(12) 0.0110(11) -0.0143(12) 0.0041(9)
C29 0.0267(13) 0.0209(11) 0.0277(12) 0.0018(10) 0.0050(10) 0.0014(10)
C30 0.0238(12) 0.0227(12) 0.0314(13) 0.0052(10) 0.0019(11) 0.0025(10)
C31 0.0251(12) 0.0227(12) 0.0316(13) -0.0020(10) 0.0035(10) 0.0035(10)
C32 0.0474(17) 0.0379(15) 0.0309(14) 0.0088(13) -0.0011(12) -0.0035(12)
C33 0.0590(19) 0.0355(15) 0.0383(16) -0.0063(14) 0.0078(14) -0.0056(13)
C34 0.0361(15) 0.0618(19) 0.0225(13) -0.0127(14) -0.0090(11) 0.0028(13)
C35 0.073(2) 0.0383(15) 0.0160(12) 0.0004(15) -0.0068(13) -0.0004(11)
C36 0.0420(16) 0.0634(19) 0.0181(12) 0.0140(15) 0.0072(11) 0.0112(13)
C37 0.0483(17) 0.0379(15) 0.0239(13) -0.0049(13) -0.0024(12) 0.0147(11)
C38 0.0373(15) 0.0450(16) 0.0229(13) 0.0143(13) -0.0048(11) 0.0066(11)
C39 0.0201(11) 0.0202(11) 0.0200(11) 0.0019(9) 0.0009(9) -0.0004(9)
C40 0.0292(13) 0.0348(14) 0.0243(12) 0.0049(11) 0.0045(10) 0.0052(11)
C41 0.0308(13) 0.0384(14) 0.0274(13) 0.0050(11) 0.0123(11) 0.0046(11)
C42 0.0196(12) 0.0323(13) 0.0363(14) 0.0009(10) 0.0082(10) -0.0070(11)
C43 0.0233(12) 0.0424(15) 0.0276(13) 0.0074(11) -0.0004(10) 0.0001(11)
C44 0.0233(12) 0.0347(13) 0.0216(12) 0.0027(10) 0.0044(10) 0.0017(10)
C45 0.0236(12) 0.0235(11) 0.0189(11) -0.0017(9) 0.0010(9) 0.0028(9)
C46 0.0210(11) 0.0263(12) 0.0248(12) 0.0019(10) 0.0005(9) 0.0010(10)
C47 0.0299(13) 0.0233(12) 0.0311(13) 0.0022(10) 0.0057(11) -0.0022(10)
C48 0.0283(13) 0.0256(12) 0.0305(13) -0.0086(10) -0.0003(10) 0.0010(10)
C49 0.0208(12) 0.0305(13) 0.0383(15) -0.0027(10) 0.0046(11) 0.0028(11)
C50 0.0223(12) 0.0277(12) 0.0329(13) 0.0021(10) 0.0063(10) -0.0027(10)
C51 0.0187(11) 0.0242(11) 0.0183(11) 0.0051(9) 0.0029(9) 0.0011(9)
C52 0.0250(12) 0.0252(12) 0.0254(12) 0.0026(10) 0.0053(10) 0.0015(10)
C53 0.0299(13) 0.0314(13) 0.0295(13) 0.0052(11) 0.0109(11) 0.0076(11)
C54 0.0319(14) 0.0434(15) 0.0215(12) 0.0143(12) 0.0115(10) 0.0088(11)
C55 0.0360(14) 0.0364(14) 0.0232(12) 0.0096(12) 0.0001(11) -0.0033(11)
C56 0.0307(13) 0.0244(12) 0.0253(12) 0.0033(10) 0.0023(10) 0.0014(10)

loop_
_atom_type_symbol
_atom_type_description
_atom_type_scat_dispersion_real
_atom_type_scat_dispersion_imag
_atom_type_scat_source
C C 0.0033 0.0016 'International Tables Vol C Tables 4.2.6.8 and 6.1.1.4'
H H 0.0000 0.0000 'International Tables Vol C Tables 4.2.6.8 and 6.1.1.4'
F F 0.0171 0.0103 'International Tables Vol C Tables 4.2.6.8 and 6.1.1.4'
Mo Mo -1.6832 0.6857 'International Tables Vol C Tables 4.2.6.8 and 6.1.1.4'
O O 0.0106 0.0060 'International Tables Vol C Tables 4.2.6.8 and 6.1.1.4'
P P 0.1023 0.0942 'International Tables Vol C Tables 4.2.6.8 and 6.1.1.4'

loop_
_geom_angle_atom_site_label_1
_geom_angle_atom_site_label_2
_geom_angle_atom_site_label_3
_geom_angle_site_symmetry_1
_geom_angle_site_symmetry_3
_geom_angle
_geom_angle_publ_flag
C1 Mo1 C2 . . 109.77(10) y
C1 Mo1 C3 . . 77.34(9) y
C2 Mo1 C3 . . 70.93(9) y
C2 Mo1 C9 . . 100.67(10) ?
C1 Mo1 C9 . . 138.27(10) ?
C3 Mo1 C9 . . 86.76(9) ?
C2 Mo1 C10 . . 131.68(11) ?
C1 Mo1 C10 . . 103.50(10) ?
C3 Mo1 C10 . . 83.74(10) ?
C9 Mo1 C10 . . 35.76(10) ?
C2 Mo1 C8 . . 99.28(10) ?
C1 Mo1 C8 . . 150.20(10) ?
C3 Mo1 C8 . . 119.84(9) ?
C9 Mo1 C8 . . 35.20(9) ?
C10 Mo1 C8 . . 58.73(10) ?
C2 Mo1 C6 . . 156.88(10) ?
C1 Mo1 C6 . . 93.30(10) ?
C3 Mo1 C6 . . 114.34(10) ?
C9 Mo1 C6 . . 58.62(11) ?
C10 Mo1 C6 . . 35.04(10) ?
C8 Mo1 C6 . . 58.07(10) ?
C2 Mo1 C7 . . 127.71(10) ?
C1 Mo1 C7 . . 116.47(10) ?
C3 Mo1 C7 . . 140.99(9) ?
C9 Mo1 C7 . . 58.14(10) ?
C10 Mo1 C7 . . 58.07(10) ?
C8 Mo1 C7 . . 34.68(9) ?
C6 Mo1 C7 . . 34.61(10) ?
C1 Mo1 P1 . . 80.12(7) y
C2 Mo1 P1 . . 79.50(7) y
C3 Mo1 P1 . . 133.55(6) y
C9 Mo1 P1 . . 134.42(7) ?
C10 Mo1 P1 . . 141.31(8) ?
C8 Mo1 P1 . . 99.33(7) ?
C6 Mo1 P1 . . 106.98(8) ?
C7 Mo1 P1 . . 85.46(7) ?
C23 P1 C17 . . 101.43(10) ?
C23 P1 C11 . . 105.34(11) ?
C17 P1 C11 . . 102.19(11) ?
C23 P1 Mo1 . . 113.94(7) ?
C17 P1 Mo1 . . 118.55(8) ?
C11 P1 Mo1 . . 113.67(8) ?
O1 C1 Mo1 . . 172.5(2) ?
O2 C2 Mo1 . . 175.3(2) ?
O3 C3 C4 . . 117.9(2) ?
O3 C3 Mo1 . . 120.52(18) ?
C4 C3 Mo1 . . 121.58(17) ?
C5 C4 C3 . . 115.1(2) ?
C5 C4 H4A . . 108.5 ?
C3 C4 H4A . . 108.5 ?
C5 C4 H4B . . 108.5 ?
C3 C4 H4B . . 108.5 ?
H4A C4 H4B . . 107.5 ?
C4 C5 H5A . . 109.5 ?
C4 C5 H5B . . 109.5 ?
H5A C5 H5B . . 109.5 ?
C4 C5 H5C . . 109.5 ?
H5A C5 H5C . . 109.5 ?
H5B C5 H5C . . 109.5 ?
C7 C6 C10 . . 107.9(3) ?
C7 C6 Mo1 . . 73.13(14) ?
C10 C6 Mo1 . . 70.88(15) ?
C7 C6 H6 . . 125.9 ?
C10 C6 H6 . . 125.9 ?
Mo1 C6 H6 . . 125.9 ?
C6 C7 C8 . . 108.7(3) ?
C6 C7 Mo1 . . 72.26(14) ?
C8 C7 Mo1 . . 71.94(14) ?
C6 C7 H7 . . 125.6 ?
C8 C7 H7 . . 125.6 ?
Mo1 C7 H7 . . 125.6 ?
C7 C8 C9 . . 107.7(3) ?
C7 C8 Mo1 . . 73.38(14) ?
C9 C8 Mo1 . . 70.80(14) ?
C7 C8 H8 . . 126.0 ?
C9 C8 H8 . . 126.0 ?
Mo1 C8 H8 . . 126.0 ?
C8 C9 C10 . . 108.0(3) ?
C8 C9 Mo1 . . 74.01(14) ?
C10 C9 Mo1 . . 72.42(14) ?
C8 C9 H9 . . 125.8 ?
C10 C9 H9 . . 125.8 ?
Mo1 C9 H9 . . 125.8 ?
C6 C10 C9 . . 107.8(3) ?
C6 C10 Mo1 . . 74.08(15) ?
C9 C10 Mo1 . . 71.82(14) ?
C6 C10 H10 . . 125.9 ?
C9 C10 H10 . . 125.9 ?
Mo1 C10 H10 . . 125.9 ?
C16 C11 C12 . . 118.6(2) ?
C16 C11 P1 . . 121.88(18) ?
C12 C11 P1 . . 119.53(18) ?
C13 C12 C11 . . 121.0(2) ?
C13 C12 H12 . . 119.5 ?
C11 C12 H12 . . 119.5 ?
C14 C13 C12 . . 118.2(3) ?
C14 C13 H13 . . 120.9 ?
C12 C13 H13 . . 120.9 ?
F1 C14 C15 . . 118.2(3) ?
F1 C14 C13 . . 118.7(3) ?
C15 C14 C13 . . 123.1(2) ?
C14 C15 C16 . . 118.2(2) ?
C14 C15 H15 . . 120.9 ?
C16 C15 H15 . . 120.9 ?
C11 C16 C15 . . 121.0(2) ?
C11 C16 H16 . . 119.5 ?
C15 C16 H16 . . 119.5 ?
C18 C17 C22 . . 118.6(2) ?
C18 C17 P1 . . 119.04(18) ?
C22 C17 P1 . . 122.22(18) ?
C19 C18 C17 . . 120.9(2) ?
C19 C18 H18 . . 119.6 ?
C17 C18 H18 . . 119.6 ?
C20 C19 C18 . . 118.4(2) ?
C20 C19 H19 . . 120.8 ?
C18 C19 H19 . . 120.8 ?
F2 C20 C21 . . 118.6(3) ?
F2 C20 C19 . . 118.4(3) ?
C21 C20 C19 . . 123.0(2) ?
C20 C21 C22 . . 118.1(2) ?
C20 C21 H21 . . 121.0 ?
C22 C21 H21 . . 121.0 ?
C21 C22 C17 . . 121.0(2) ?
C21 C22 H22 . . 119.5 ?
C17 C22 H22 . . 119.5 ?
C28 C23 C24 . . 118.7(2) ?
C28 C23 P1 . . 124.40(18) ?
C24 C23 P1 . . 116.89(17) ?
C25 C24 C23 . . 120.9(2) ?
C25 C24 H24 . . 119.5 ?
C23 C24 H24 . . 119.5 ?
C26 C25 C24 . . 118.3(2) ?
C26 C25 H25 . . 120.9 ?
C24 C25 H25 . . 120.9 ?
C25 C26 F3 . . 118.5(2) ?
C25 C26 C27 . . 123.0(2) ?
F3 C26 C27 . . 118.4(2) ?
C26 C27 C28 . . 118.1(2) ?
C26 C27 H27 . . 120.9 ?
C28 C27 H27 . . 120.9 ?
C23 C28 C27 . . 120.8(2) ?
C23 C28 H28 . . 119.6 ?
C27 C28 H28 . . 119.6 ?
C29 Mo2 C30 . . 107.12(10) y
C29 Mo2 C31 . . 74.64(9) y
C30 Mo2 C31 . . 73.89(9) y
C29 Mo2 C38 . . 135.20(10) ?
C30 Mo2 C38 . . 102.87(10) ?
C31 Mo2 C38 . . 82.81(9) ?
C29 Mo2 C37 . . 103.05(10) ?
C30 Mo2 C37 . . 136.20(10) ?
C31 Mo2 C37 . . 84.57(9) ?
C38 Mo2 C37 . . 35.59(10) ?
C29 Mo2 C34 . . 156.64(10) ?
C30 Mo2 C34 . . 96.22(10) ?
C31 Mo2 C34 . . 113.90(10) ?
C38 Mo2 C34 . . 34.77(10) ?
C37 Mo2 C34 . . 58.30(10) ?
C29 Mo2 C36 . . 99.19(10) ?
C30 Mo2 C36 . . 153.46(10) ?
C31 Mo2 C36 . . 117.57(10) ?
C38 Mo2 C36 . . 58.30(10) ?
C37 Mo2 C36 . . 35.19(10) ?
C34 Mo2 C36 . . 57.46(10) ?
C29 Mo2 C35 . . 125.58(11) ?
C30 Mo2 C35 . . 121.19(11) ?
C31 Mo2 C35 . . 139.20(9) ?
C38 Mo2 C35 . . 57.64(10) ?
C37 Mo2 C35 . . 57.91(10) ?
C34 Mo2 C35 . . 34.31(10) ?
C36 Mo2 C35 . . 34.28(10) ?
C29 Mo2 P2 . . 78.59(7) y
C30 Mo2 P2 . . 78.48(7) y
C31 Mo2 P2 . . 133.28(6) y
C38 Mo2 P2 . . 140.53(7) ?
C37 Mo2 P2 . . 139.10(7) ?
C34 Mo2 P2 . . 105.85(8) ?
C36 Mo2 P2 . . 103.91(7) ?
C35 Mo2 P2 . . 87.44(7) ?
C45 P2 C51 . . 101.62(10) ?
C45 P2 C39 . . 103.92(10) ?
C51 P2 C39 . . 101.68(10) ?
C45 P2 Mo2 . . 113.86(7) ?
C51 P2 Mo2 . . 117.18(7) ?
C39 P2 Mo2 . . 116.52(7) ?
O4 C29 Mo2 . . 176.6(2) ?
O5 C30 Mo2 . . 176.6(2) ?
O6 C31 C32 . . 117.5(2) ?
O6 C31 Mo2 . . 119.32(19) ?
C32 C31 Mo2 . . 123.17(17) ?
C33 C32 C31 . . 115.8(2) ?
C33 C32 H32A . . 108.3 ?
C31 C32 H32A . . 108.3 ?
C33 C32 H32B . . 108.3 ?
C31 C32 H32B . . 108.3 ?
H32A C32 H32B . . 107.4 ?
C32 C33 H33A . . 109.5 ?
C32 C33 H33B . . 109.5 ?
H33A C33 H33B . . 109.5 ?
C32 C33 H33C . . 109.5 ?
H33A C33 H33C . . 109.5 ?
H33B C33 H33C . . 109.5 ?
C35 C34 C38 . . 108.2(3) ?
C35 C34 Mo2 . . 73.66(16) ?
C38 C34 Mo2 . . 71.04(14) ?
C35 C34 H34 . . 125.7 ?
C38 C34 H34 . . 125.7 ?
Mo2 C34 H34 . . 125.7 ?
C34 C35 C36 . . 108.8(3) ?
C34 C35 Mo2 . . 72.03(15) ?
C36 C35 Mo2 . . 72.80(15) ?
C34 C35 H35 . . 125.5 ?
C36 C35 H35 . . 125.5 ?
Mo2 C35 H35 . . 125.5 ?
C35 C36 C37 . . 107.5(3) ?
C35 C36 Mo2 . . 72.92(15) ?
C37 C36 Mo2 . . 70.28(14) ?
C35 C36 H36 . . 126.2 ?
C37 C36 H36 . . 126.2 ?
Mo2 C36 H36 . . 126.2 ?
C38 C37 C36 . . 107.3(3) ?
C38 C37 Mo2 . . 72.04(14) ?
C36 C37 Mo2 . . 74.53(14) ?
C38 C37 H37 . . 126.0 ?
C36 C37 H37 . . 126.0 ?
Mo2 C37 H37 . . 126.0 ?
C34 C38 C37 . . 108.1(3) ?
C34 C38 Mo2 . . 74.19(15) ?
C37 C38 Mo2 . . 72.36(14) ?
C34 C38 H38 . . 125.7 ?
C37 C38 H38 . . 125.7 ?
Mo2 C38 H38 . . 125.7 ?
C44 C39 C40 . . 118.5(2) ?
C44 C39 P2 . . 121.51(17) ?
C40 C39 P2 . . 119.86(17) ?
C41 C40 C39 . . 120.9(2) ?
C41 C40 H40 . . 119.5 ?
C39 C40 H40 . . 119.5 ?
C42 C41 C40 . . 118.4(2) ?
C42 C41 H41 . . 120.8 ?
C40 C41 H41 . . 120.8 ?
F4 C42 C43 . . 118.2(2) ?
F4 C42 C41 . . 119.0(2) ?
C43 C42 C41 . . 122.8(2) ?
C42 C43 C44 . . 118.3(2) ?
C42 C43 H43 . . 120.8 ?
C44 C43 H43 . . 120.8 ?
C39 C44 C43 . . 121.1(2) ?
C39 C44 H44 . . 119.5 ?
C43 C44 H44 . . 119.5 ?
C46 C45 C50 . . 118.8(2) ?
C46 C45 P2 . . 122.54(18) ?
C50 C45 P2 . . 118.68(18) ?
C45 C46 C47 . . 120.7(2) ?
C45 C46 H46 . . 119.6 ?
C47 C46 H46 . . 119.6 ?
C48 C47 C46 . . 118.2(2) ?
C48 C47 H47 . . 120.9 ?
C46 C47 H47 . . 120.9 ?
F5 C48 C47 . . 118.4(2) ?
F5 C48 C49 . . 118.4(2) ?
C47 C48 C49 . . 123.2(2) ?
C48 C49 C50 . . 118.0(2) ?
C48 C49 H49 . . 121.0 ?
C50 C49 H49 . . 121.0 ?
C49 C50 C45 . . 121.1(2) ?
C49 C50 H50 . . 119.4 ?
C45 C50 H50 . . 119.4 ?
C52 C51 C56 . . 118.7(2) ?
C52 C51 P2 . . 121.43(17) ?
C56 C51 P2 . . 119.85(17) ?
C51 C52 C53 . . 120.9(2) ?
C51 C52 H52 . . 119.6 ?
C53 C52 H52 . . 119.6 ?
C54 C53 C52 . . 118.2(2) ?
C54 C53 H53 . . 120.9 ?
C52 C53 H53 . . 120.9 ?
F6 C54 C53 . . 118.2(2) ?
F6 C54 C55 . . 118.7(2) ?
C53 C54 C55 . . 123.1(2) ?
C54 C55 C56 . . 118.0(2) ?
C54 C55 H55 . . 121.0 ?
C56 C55 H55 . . 121.0 ?
C55 C56 C51 . . 121.1(2) ?
C55 C56 H56 . . 119.4 ?
C51 C56 H56 . . 119.4 ?

loop_
_geom_bond_atom_site_label_1
_geom_bond_atom_site_label_2
_geom_bond_site_symmetry_2
_geom_bond_distance
_geom_bond_publ_flag
Mo1 P1 . 2.4730(6) y
Mo1 C1 . 1.966(2) y
Mo1 C2 . 1.965(2) y
Mo1 C3 . 2.265(2) y
Mo1 C9 . 2.306(2) ?
Mo1 C10 . 2.314(2) ?
Mo1 C8 . 2.348(2) ?
Mo1 C6 . 2.355(3) ?
Mo1 C7 . 2.366(2) ?
P1 C23 . 1.825(2) ?
P1 C17 . 1.835(2) ?
P1 C11 . 1.837(2) ?
F1 C14 . 1.361(3) ?
F2 C20 . 1.359(3) ?
F3 C26 . 1.366(3) ?
O1 C1 . 1.155(3) ?
O2 C2 . 1.156(3) ?
O3 C3 . 1.218(3) ?
C3 C4 . 1.532(3) ?
C4 C5 . 1.515(4) ?
C4 H4A . 0.99 ?
C4 H4B . 0.99 ?
C5 H5A . 0.98 ?
C5 H5B . 0.98 ?
C5 H5C . 0.98 ?
C6 C7 . 1.404(4) ?
C6 C10 . 1.406(4) ?
C6 H6 . 1.0 ?
C7 C8 . 1.405(4) ?
C7 H7 . 1.0 ?
C8 C9 . 1.408(4) ?
C8 H8 . 1.0 ?
C9 C10 . 1.419(4) ?
C9 H9 . 1.0 ?
C10 H10 . 1.0 ?
C11 C16 . 1.391(3) ?
C11 C12 . 1.393(3) ?
C12 C13 . 1.384(4) ?
C12 H12 . 0.95 ?
C13 C14 . 1.373(4) ?
C13 H13 . 0.95 ?
C14 C15 . 1.364(4) ?
C15 C16 . 1.392(3) ?
C15 H15 . 0.95 ?
C16 H16 . 0.95 ?
C17 C18 . 1.392(3) ?
C17 C22 . 1.395(3) ?
C18 C19 . 1.387(4) ?
C18 H18 . 0.95 ?
C19 C20 . 1.371(4) ?
C19 H19 . 0.95 ?
C20 C21 . 1.369(4) ?
C21 C22 . 1.390(3) ?
C21 H21 . 0.95 ?
C22 H22 . 0.95 ?
C23 C28 . 1.384(3) ?
C23 C24 . 1.398(3) ?
C24 C25 . 1.379(3) ?
C24 H24 . 0.95 ?
C25 C26 . 1.366(4) ?
C25 H25 . 0.95 ?
C26 C27 . 1.371(4) ?
C27 C28 . 1.389(3) ?
C27 H27 . 0.95 ?
C28 H28 . 0.95 ?
Mo2 C29 . 1.962(2) y
Mo2 C30 . 1.964(3) y
Mo2 C31 . 2.286(2) y
Mo2 C38 . 2.315(2) ?
Mo2 C37 . 2.319(2) ?
Mo2 C34 . 2.355(3) ?
Mo2 C36 . 2.374(3) ?
Mo2 C35 . 2.376(3) ?
Mo2 P2 . 2.4654(6) y
P2 C45 . 1.832(2) ?
P2 C51 . 1.834(2) ?
P2 C39 . 1.839(2) ?
F4 C42 . 1.359(3) ?
F5 C48 . 1.359(3) ?
F6 C54 . 1.356(3) ?
O4 C29 . 1.155(3) ?
O5 C30 . 1.154(3) ?
O6 C31 . 1.196(3) ?
C31 C32 . 1.511(3) ?
C32 C33 . 1.506(4) ?
C32 H32A . 0.99 ?
C32 H32B . 0.99 ?
C33 H33A . 0.98 ?
C33 H33B . 0.98 ?
C33 H33C . 0.98 ?
C34 C35 . 1.396(4) ?
C34 C38 . 1.396(4) ?
C34 H34 . 1.0 ?
C35 C36 . 1.400(4) ?
C35 H35 . 1.0 ?
C36 C37 . 1.420(4) ?
C36 H36 . 1.0 ?
C37 C38 . 1.416(4) ?
C37 H37 . 1.0 ?
C38 H38 . 1.0 ?
C39 C44 . 1.388(3) ?
C39 C40 . 1.397(3) ?
C40 C41 . 1.388(3) ?
C40 H40 . 0.95 ?
C41 C42 . 1.371(4) ?
C41 H41 . 0.95 ?
C42 C43 . 1.368(3) ?
C43 C44 . 1.391(3) ?
C43 H43 . 0.95 ?
C44 H44 . 0.95 ?
C45 C46 . 1.386(3) ?
C45 C50 . 1.400(3) ?
C46 C47 . 1.391(3) ?
C46 H46 . 0.95 ?
C47 C48 . 1.367(3) ?
C47 H47 . 0.95 ?
C48 C49 . 1.376(3) ?
C49 C50 . 1.376(3) ?
C49 H49 . 0.95 ?
C50 H50 . 0.95 ?
C51 C52 . 1.389(3) ?
C51 C56 . 1.393(3) ?
C52 C53 . 1.395(3) ?
C52 H52 . 0.95 ?
C53 C54 . 1.365(4) ?
C53 H53 . 0.95 ?
C54 C55 . 1.375(4) ?
C55 C56 . 1.387(3) ?
C55 H55 . 0.95 ?
C56 H56 . 0.95 ?

loop_
_geom_hbond_atom_site_label_D
_geom_hbond_atom_site_label_H
_geom_hbond_atom_site_label_A
_geom_hbond_site_symmetry_A
_geom_hbond_distance_DH
_geom_hbond_distance_HA
_geom_hbond_distance_DA
_geom_hbond_angle_DHA
_geom_hbond_publ_flag
C15 H15 O6 . 0.95 2.59 3.371(4) 139.4 y
C49 H49 F4 1_655 0.95 2.55 3.344(3) 141.3 y
C55 H55 O3 1_455 0.95 2.53 3.450(3) 164.3 y
C34 H34 O1 4_566 1.00 2.38 3.237(3) 142.8 y

loop_
_geom_torsion_atom_site_label_1
_geom_torsion_atom_site_label_2
_geom_torsion_atom_site_label_3
_geom_torsion_atom_site_label_4
_geom_torsion_site_symmetry_1
_geom_torsion_site_symmetry_2
_geom_torsion_site_symmetry_3
_geom_torsion_site_symmetry_4
_geom_torsion
_geom_torsion_publ_flag
O3 C3 C4 C5 . . . . -6.1(3) ?
Mo1 C3 C4 C5 . . . . 172.61(18) y
C10 C6 C7 C8 . . . . -0.4(3) ?
Mo1 C6 C7 C8 . . . . -63.15(17) ?
C10 C6 C7 Mo1 . . . . 62.78(18) ?
C6 C7 C8 C9 . . . . 0.4(3) ?
Mo1 C7 C8 C9 . . . . -62.91(17) ?
C6 C7 C8 Mo1 . . . . 63.36(18) ?
C7 C8 C9 C10 . . . . -0.4(3) ?
Mo1 C8 C9 C10 . . . . -64.96(17) ?
C7 C8 C9 Mo1 . . . . 64.60(17) ?
C7 C6 C10 C9 . . . . 0.1(3) ?
Mo1 C6 C10 C9 . . . . 64.39(17) ?
C7 C6 C10 Mo1 . . . . -64.24(18) ?
C8 C9 C10 C6 . . . . 0.1(3) ?
Mo1 C9 C10 C6 . . . . -65.88(18) ?
C8 C9 C10 Mo1 . . . . 66.01(18) ?
C23 P1 C11 C16 . . . . 108.3(2) ?
C17 P1 C11 C16 . . . . 2.7(2) ?
Mo1 P1 C11 C16 . . . . -126.24(18) ?
C23 P1 C11 C12 . . . . -73.3(2) ?
C17 P1 C11 C12 . . . . -178.9(2) ?
Mo1 P1 C11 C12 . . . . 52.1(2) ?
C16 C11 C12 C13 . . . . -1.7(4) ?
P1 C11 C12 C13 . . . . 179.8(2) ?
C11 C12 C13 C14 . . . . 1.4(4) ?
C12 C13 C14 F1 . . . . 179.4(3) ?
C12 C13 C14 C15 . . . . -0.1(5) ?
F1 C14 C15 C16 . . . . 179.8(2) ?
C13 C14 C15 C16 . . . . -0.7(4) ?
C12 C11 C16 C15 . . . . 0.9(4) ?
P1 C11 C16 C15 . . . . 179.29(19) ?
C14 C15 C16 C11 . . . . 0.3(4) ?
C23 P1 C17 C18 . . . . 164.88(19) ?
C11 P1 C17 C18 . . . . -86.5(2) ?
Mo1 P1 C17 C18 . . . . 39.3(2) ?
C23 P1 C17 C22 . . . . -19.6(2) ?
C11 P1 C17 C22 . . . . 89.0(2) ?
Mo1 P1 C17 C22 . . . . -145.17(17) ?
C22 C17 C18 C19 . . . . -1.2(4) ?
P1 C17 C18 C19 . . . . 174.5(2) ?
C17 C18 C19 C20 . . . . 2.4(4) ?
C18 C19 C20 F2 . . . . 178.9(2) ?
C18 C19 C20 C21 . . . . -1.1(4) ?
F2 C20 C21 C22 . . . . 178.5(2) ?
C19 C20 C21 C22 . . . . -1.5(4) ?
C20 C21 C22 C17 . . . . 2.8(4) ?
C18 C17 C22 C21 . . . . -1.5(4) ?
P1 C17 C22 C21 . . . . -176.99(19) ?
C17 P1 C23 C28 . . . . 121.0(2) ?
C11 P1 C23 C28 . . . . 14.8(2) ?
Mo1 P1 C23 C28 . . . . -110.42(19) ?
C17 P1 C23 C24 . . . . -59.7(2) ?
C11 P1 C23 C24 . . . . -165.84(18) ?
Mo1 P1 C23 C24 . . . . 68.90(19) ?
C28 C23 C24 C25 . . . . -0.9(4) ?
P1 C23 C24 C25 . . . . 179.73(19) ?
C23 C24 C25 C26 . . . . 2.5(4) ?
C24 C25 C26 F3 . . . . 177.5(2) ?
C24 C25 C26 C27 . . . . -2.2(4) ?
C25 C26 C27 C28 . . . . 0.4(4) ?
F3 C26 C27 C28 . . . . -179.3(2) ?
C24 C23 C28 C27 . . . . -1.0(3) ?
P1 C23 C28 C27 . . . . 178.31(18) ?
C26 C27 C28 C23 . . . . 1.3(4) ?
O6 C31 C32 C33 . . . . -4.5(4) ?
Mo2 C31 C32 C33 . . . . 173.63(19) y
C38 C34 C35 C36 . . . . 0.9(3) ?
Mo2 C34 C35 C36 . . . . 63.96(19) ?
C38 C34 C35 Mo2 . . . . -63.05(18) ?
C34 C35 C36 C37 . . . . -1.3(3) ?
Mo2 C35 C36 C37 . . . . 62.17(18) ?
C34 C35 C36 Mo2 . . . . -63.47(18) ?
C35 C36 C37 C38 . . . . 1.2(3) ?
Mo2 C36 C37 C38 . . . . 65.08(17) ?
C35 C36 C37 Mo2 . . . . -63.90(18) ?
C35 C34 C38 C37 . . . . -0.2(3) ?
Mo2 C34 C38 C37 . . . . -64.91(17) ?
C35 C34 C38 Mo2 . . . . 64.75(19) ?
C36 C37 C38 C34 . . . . -0.6(3) ?
Mo2 C37 C38 C34 . . . . 66.12(18) ?
C36 C37 C38 Mo2 . . . . -66.75(17) ?
C45 P2 C39 C44 . . . . 105.6(2) ?
C51 P2 C39 C44 . . . . 0.4(2) ?
Mo2 P2 C39 C44 . . . . -128.27(18) ?
C45 P2 C39 C40 . . . . -79.0(2) ?
C51 P2 C39 C40 . . . . 175.70(19) ?
Mo2 P2 C39 C40 . . . . 47.1(2) ?
C44 C39 C40 C41 . . . . 0.4(4) ?
P2 C39 C40 C41 . . . . -175.1(2) ?
C39 C40 C41 C42 . . . . 1.6(4) ?
C40 C41 C42 F4 . . . . 176.8(2) ?
C40 C41 C42 C43 . . . . -2.8(4) ?
F4 C42 C43 C44 . . . . -177.7(2) ?
C41 C42 C43 C44 . . . . 1.9(4) ?
C40 C39 C44 C43 . . . . -1.3(4) ?
P2 C39 C44 C43 . . . . 174.10(19) ?
C42 C43 C44 C39 . . . . 0.2(4) ?
C51 P2 C45 C46 . . . . 101.2(2) ?
C39 P2 C45 C46 . . . . -4.1(2) ?
Mo2 P2 C45 C46 . . . . -131.89(18) ?
C51 P2 C45 C50 . . . . -78.1(2) ?
C39 P2 C45 C50 . . . . 176.65(19) ?
Mo2 P2 C45 C50 . . . . 48.9(2) ?
C50 C45 C46 C47 . . . . -0.7(3) ?
P2 C45 C46 C47 . . . . -179.96(18) ?
C45 C46 C47 C48 . . . . -0.2(4) ?
C46 C47 C48 F5 . . . . -177.3(2) ?
C46 C47 C48 C49 . . . . 1.2(4) ?
F5 C48 C49 C50 . . . . 177.4(2) ?
C47 C48 C49 C50 . . . . -1.2(4) ?
C48 C49 C50 C45 . . . . 0.1(4) ?
C46 C45 C50 C49 . . . . 0.8(4) ?
P2 C45 C50 C49 . . . . -179.95(19) ?
C45 P2 C51 C52 . . . . -10.9(2) ?
C39 P2 C51 C52 . . . . 96.2(2) ?
Mo2 P2 C51 C52 . . . . -135.61(17) ?
C45 P2 C51 C56 . . . . 171.36(19) ?
C39 P2 C51 C56 . . . . -81.6(2) ?
Mo2 P2 C51 C56 . . . . 46.6(2) ?
C56 C51 C52 C53 . . . . -0.5(3) ?
P2 C51 C52 C53 . . . . -178.30(18) ?
C51 C52 C53 C54 . . . . 0.4(4) ?
C52 C53 C54 F6 . . . . 179.7(2) ?
C52 C53 C54 C55 . . . . 0.2(4) ?
F6 C54 C55 C56 . . . . 179.9(2) ?
C53 C54 C55 C56 . . . . -0.6(4) ?
C54 C55 C56 C51 . . . . 0.5(4) ?
C52 C51 C56 C55 . . . . 0.1(3) ?
P2 C51 C56 C55 . . . . 177.88(19) ?

_cod_database_fobs_code 2243896
